data_8105382
loop_
_publ_author_name
'Huang, Haiqing'
'Xu, Li'

_publ_section_title
;
 Crystal structure of
 (E)-2-(5,5-dimethyl-3-(4-((7-nitrobenzo[c][1,2,5]oxadiazol-4-yl)oxy)styryl)cyclohex-2-en-1-ylidene)malononitrile,
 C25H19N5O4
;
_journal_issue 5
_journal_name_full 'Zeitschrift f\"ur Kristallographie - New Crystal Structures'
_journal_page_first 1073
_journal_page_last 1075
_journal_paper_doi 10.1515/ncrs-2020-0176
_journal_volume 235
_journal_year 2020
_chemical_formula_sum 'C12.5 H9.5 N2.5 O2'
_chemical_formula_weight 226.73
_space_group_crystal_system triclinic
_space_group_IT_number 2
_space_group_name_Hall '-P 1'
_space_group_name_H-M_alt 'P -1'
_atom_sites_solution_hydrogens geom
_cell_angle_alpha 76.559(2)
_cell_angle_beta 87.394(2)
_cell_angle_gamma 73.886(2)
_cell_formula_units_Z 4
_cell_length_a 7.5952(11)
_cell_length_b 9.4729(13)
_cell_length_c 16.260(2)
_cell_measurement_reflns_used 2348
_cell_measurement_temperature 296(2)
_cell_measurement_theta_max 27.34
_cell_measurement_theta_min 2.30
_cell_volume 1092.9(3)
_computing_cell_refinement 'Bruker SMART'
_computing_data_collection 'Bruker SMART'
_computing_data_reduction 'Bruker SAINT'
_computing_molecular_graphics 'Bruker SHELXTL'
_computing_publication_material 'Bruker SHELXTL'
_computing_structure_refinement 'SHELXL-2014/7 (Sheldrick, 2014)'
_computing_structure_solution 'Bruker SHELXTL'
_diffrn_ambient_temperature 296(2)
_diffrn_measured_fraction_theta_full 0.993
_diffrn_measured_fraction_theta_max 0.988
_diffrn_measurement_device_type 'CCD area detector'
_diffrn_measurement_method 'phi and omega scans'
_diffrn_radiation_type MoK\a
_diffrn_radiation_wavelength 0.71073
_diffrn_reflns_av_R_equivalents 0.0155
_diffrn_reflns_av_unetI/netI 0.0334
_diffrn_reflns_Laue_measured_fraction_full 0.993
_diffrn_reflns_Laue_measured_fraction_max 0.988
_diffrn_reflns_limit_h_max 9
_diffrn_reflns_limit_h_min -9
_diffrn_reflns_limit_k_max 11
_diffrn_reflns_limit_k_min -11
_diffrn_reflns_limit_l_max 20
_diffrn_reflns_limit_l_min -15
_diffrn_reflns_number 6064
_diffrn_reflns_point_group_measured_fraction_full 0.993
_diffrn_reflns_point_group_measured_fraction_max 0.988
_diffrn_reflns_theta_full 25.242
_diffrn_reflns_theta_max 25.998
_diffrn_reflns_theta_min 2.882
_exptl_absorpt_coefficient_mu 0.097
_exptl_absorpt_correction_type multi-scan
_exptl_crystal_colour YELLOW
_exptl_crystal_density_diffrn 1.378
_exptl_crystal_description BLOCK
_exptl_crystal_F_000 472
_exptl_crystal_size_max 0.260
_exptl_crystal_size_mid 0.240
_exptl_crystal_size_min 0.180
_exptl_transmission_factor_max 0.7456
_exptl_transmission_factor_min 0.6350
_refine_diff_density_max 0.151
_refine_diff_density_min -0.191
_refine_diff_density_rms 0.034
_refine_ls_extinction_coef .
_refine_ls_extinction_method none
_refine_ls_goodness_of_fit_ref 0.977
_refine_ls_hydrogen_treatment constr
_refine_ls_matrix_type full
_refine_ls_number_parameters 307
_refine_ls_number_reflns 4252
_refine_ls_number_restraints 0
_refine_ls_restrained_S_all 0.977
_refine_ls_R_factor_all 0.0687
_refine_ls_R_factor_gt 0.0433
_refine_ls_shift/su_max 0.000
_refine_ls_shift/su_mean 0.000
_refine_ls_structure_factor_coef Fsqd
_refine_ls_weighting_details 'w=1/[\s^2^(Fo^2^)+(0.0682P)^2^+0.1849P] where P=(Fo^2^+2Fc^2^)/3'
_refine_ls_weighting_scheme calc
_refine_ls_wR_factor_gt 0.1104
_refine_ls_wR_factor_ref 0.1293
_reflns_Friedel_coverage 0.000
_reflns_Friedel_fraction_full .
_reflns_Friedel_fraction_max .
_reflns_number_gt 3017
_reflns_number_total 4252
_reflns_threshold_expression 'I > 2\s(I)'
_cod_data_source_file suppl_ncrs-2020-0176_suppl.cif
_cod_data_source_block 1
_cod_depositor_comments
;
The following automatic conversions were performed:

data item '_exptl_absorpt_correction_type' value 'MULTI-SCAN' was
changed to 'multi-scan' in accordance with the built-in table derived
from the CIF Core dictionary named 'cif_core.dic' version 2.4.5 last
updated on 2014-11-21.

Automatic conversion script
Id: cif_fix_values 8738 2021-04-28 16:35:53Z antanas 
;
_cod_original_formula_sum 'C12.50 H9.50 N2.50 O2'
_cod_database_code 8105382
_shelx_space_group_comment
; 
The symmetry employed for this shelxl refinement is uniquely defined 
by the following loop, which should always be used as a source of 
symmetry information in preference to the above space-group names. 
They are only intended as comments. 
;
_shelx_estimated_absorpt_t_min 0.975
_shelx_estimated_absorpt_t_max 0.983

loop_
_space_group_symop_operation_xyz
'x, y, z'
'-x, -y, -z'

loop_
_atom_site_label
_atom_site_type_symbol
_atom_site_fract_x
_atom_site_fract_y
_atom_site_fract_z
_atom_site_U_iso_or_equiv
_atom_site_adp_type
_atom_site_occupancy
_atom_site_site_symmetry_order
_atom_site_calc_flag
_atom_site_refinement_flags_posn
_atom_site_refinement_flags_adp
_atom_site_refinement_flags_occupancy
_atom_site_disorder_assembly
_atom_site_disorder_group
C1 C -0.0847(2) 0.19063(19) -0.03072(11) 0.0418(4) Uani 1 1 d . . . . .
C2 C -0.0846(3) 0.2297(2) 0.04443(12) 0.0483(5) Uani 1 1 d . . . . .
H2A H -0.1791 0.2186 0.0816 0.058 Uiso 1 1 calc R U . . .
C3 C 0.0549(3) 0.2871(2) 0.06839(12) 0.0509(5) Uani 1 1 d . . . . .
H3A H 0.0490 0.3134 0.1203 0.061 Uiso 1 1 calc R U . . .
C4 C 0.1963(3) 0.3039(2) 0.01654(11) 0.0438(4) Uani 1 1 d . . . . .
C5 C 0.1988(2) 0.2655(2) -0.06337(11) 0.0406(4) Uani 1 1 d . . . . .
C6 C 0.0601(2) 0.20720(19) -0.08750(11) 0.0401(4) Uani 1 1 d . . . . .
C7 C 0.4073(3) 0.3279(2) 0.11397(11) 0.0430(4) Uani 1 1 d . . . . .
C8 C 0.4391(3) 0.1874(2) 0.16747(12) 0.0485(5) Uani 1 1 d . . . . .
H8A H 0.4069 0.1098 0.1513 0.058 Uiso 1 1 calc R U . . .
C9 C 0.5199(3) 0.1634(2) 0.24570(11) 0.0444(4) Uani 1 1 d . . . . .
H9A H 0.5417 0.0685 0.2821 0.053 Uiso 1 1 calc R U . . .
C10 C 0.5697(2) 0.27760(19) 0.27181(10) 0.0361(4) Uani 1 1 d . . . . .
C11 C 0.5410(3) 0.4169(2) 0.21405(11) 0.0435(4) Uani 1 1 d . . . . .
H11A H 0.5766 0.4942 0.2288 0.052 Uiso 1 1 calc R U . . .
C12 C 0.4612(3) 0.4419(2) 0.13573(12) 0.0450(5) Uani 1 1 d . . . . .
H12A H 0.4438 0.5350 0.0979 0.054 Uiso 1 1 calc R U . . .
C13 C 0.6440(2) 0.24891(19) 0.35725(10) 0.0359(4) Uani 1 1 d . . . . .
H13A H 0.6661 0.1509 0.3899 0.043 Uiso 1 1 calc R U . . .
C14 C 0.6830(2) 0.35092(19) 0.39267(11) 0.0365(4) Uani 1 1 d . . . . .
H14A H 0.6670 0.4473 0.3585 0.044 Uiso 1 1 calc R U . . .
C15 C 0.7475(2) 0.32757(18) 0.47837(10) 0.0345(4) Uani 1 1 d . . . . .
C16 C 0.7981(3) 0.17242(18) 0.53595(11) 0.0397(4) Uani 1 1 d . . . . .
H16A H 0.9187 0.1175 0.5212 0.048 Uiso 1 1 calc R U . . .
H16B H 0.7119 0.1191 0.5260 0.048 Uiso 1 1 calc R U . . .
C17 C 0.7999(2) 0.17128(18) 0.63008(11) 0.0382(4) Uani 1 1 d . . . . .
C18 C 0.9042(3) 0.28234(19) 0.64350(11) 0.0429(4) Uani 1 1 d . . . . .
H18A H 0.8950 0.2893 0.7022 0.051 Uiso 1 1 calc R U . . .
H18B H 1.0329 0.2432 0.6321 0.051 Uiso 1 1 calc R U . . .
C19 C 0.8329(2) 0.43698(19) 0.58811(11) 0.0367(4) Uani 1 1 d . . . . .
C20 C 0.7649(2) 0.44832(19) 0.50569(11) 0.0374(4) Uani 1 1 d . . . . .
H20A H 0.7308 0.5430 0.4689 0.045 Uiso 1 1 calc R U . . .
C21 C 0.8390(2) 0.5631(2) 0.61409(11) 0.0399(4) Uani 1 1 d . . . . .
C22 C 0.9128(3) 0.5555(2) 0.69531(13) 0.0467(5) Uani 1 1 d . . . . .
C23 C 0.7775(3) 0.7102(2) 0.55965(13) 0.0456(5) Uani 1 1 d . . . . .
C24 C 0.6040(3) 0.2184(2) 0.66108(13) 0.0533(5) Uani 1 1 d . . . . .
H24A H 0.5430 0.3181 0.6297 0.080 Uiso 1 1 calc R U . . .
H24B H 0.5392 0.1488 0.6529 0.080 Uiso 1 1 calc R U . . .
H24C H 0.6069 0.2179 0.7201 0.080 Uiso 1 1 calc R U . . .
C25 C 0.8976(3) 0.0122(2) 0.68010(12) 0.0543(5) Uani 1 1 d . . . . .
H25A H 1.0206 -0.0174 0.6606 0.081 Uiso 1 1 calc R U . . .
H25B H 0.9005 0.0116 0.7391 0.081 Uiso 1 1 calc R U . . .
H25C H 0.8328 -0.0575 0.6719 0.081 Uiso 1 1 calc R U . . .
N1 N -0.2278(2) 0.12845(18) -0.05175(12) 0.0512(4) Uani 1 1 d . . . . .
N2 N 0.1002(2) 0.1736(2) -0.16136(10) 0.0544(4) Uani 1 1 d . . . . .
N3 N 0.3229(2) 0.2681(2) -0.12230(10) 0.0543(4) Uani 1 1 d . . . . .
N4 N 0.7283(3) 0.8263(2) 0.51463(13) 0.0660(5) Uani 1 1 d . . . . .
N5 N 0.9738(3) 0.5502(2) 0.75903(12) 0.0685(5) Uani 1 1 d . . . . .
O1 O -0.2297(2) 0.1071(2) -0.12275(11) 0.0763(5) Uani 1 1 d . . . . .
O2 O -0.3361(2) 0.09799(19) 0.00277(11) 0.0724(5) Uani 1 1 d . . . . .
O3 O 0.2623(2) 0.21216(18) -0.18275(8) 0.0629(4) Uani 1 1 d . . . . .
O4 O 0.3365(2) 0.35869(16) 0.03166(8) 0.0559(4) Uani 1 1 d . . . . .

loop_
_atom_site_aniso_label
_atom_site_aniso_U_11
_atom_site_aniso_U_22
_atom_site_aniso_U_33
_atom_site_aniso_U_23
_atom_site_aniso_U_13
_atom_site_aniso_U_12
C1 0.0386(10) 0.0399(10) 0.0459(11) -0.0087(8) -0.0108(8) -0.0082(8)
C2 0.0435(11) 0.0556(12) 0.0467(11) -0.0151(9) -0.0012(9) -0.0117(9)
C3 0.0589(13) 0.0596(12) 0.0404(11) -0.0207(9) -0.0024(9) -0.0180(10)
C4 0.0542(11) 0.0412(10) 0.0390(10) -0.0076(8) -0.0102(9) -0.0176(9)
C5 0.0463(11) 0.0401(10) 0.0337(10) -0.0038(8) -0.0056(8) -0.0121(8)
C6 0.0463(10) 0.0385(10) 0.0345(10) -0.0085(8) -0.0102(8) -0.0082(8)
C7 0.0475(11) 0.0522(11) 0.0358(10) -0.0112(8) -0.0025(8) -0.0227(9)
C8 0.0670(13) 0.0450(11) 0.0454(11) -0.0140(9) -0.0046(9) -0.0306(10)
C9 0.0566(12) 0.0375(10) 0.0435(11) -0.0078(8) -0.0038(9) -0.0207(8)
C10 0.0366(9) 0.0387(9) 0.0367(9) -0.0129(7) 0.0016(7) -0.0129(7)
C11 0.0565(11) 0.0381(10) 0.0438(10) -0.0131(8) -0.0037(9) -0.0220(8)
C12 0.0550(11) 0.0386(10) 0.0432(11) -0.0039(8) -0.0047(9) -0.0195(9)
C13 0.0357(9) 0.0353(9) 0.0377(10) -0.0108(7) 0.0031(7) -0.0097(7)
C14 0.0387(9) 0.0343(9) 0.0374(9) -0.0107(7) 0.0006(8) -0.0095(7)
C15 0.0312(9) 0.0349(9) 0.0387(9) -0.0133(7) 0.0026(7) -0.0073(7)
C16 0.0482(10) 0.0313(9) 0.0418(10) -0.0150(8) -0.0007(8) -0.0085(8)
C17 0.0435(10) 0.0313(9) 0.0378(10) -0.0085(7) 0.0013(8) -0.0065(7)
C18 0.0481(11) 0.0423(10) 0.0390(10) -0.0135(8) -0.0066(8) -0.0089(8)
C19 0.0323(9) 0.0405(10) 0.0416(10) -0.0162(8) 0.0048(7) -0.0121(7)
C20 0.0419(10) 0.0317(9) 0.0394(10) -0.0093(7) -0.0006(8) -0.0103(7)
C21 0.0383(9) 0.0417(10) 0.0467(10) -0.0198(8) 0.0051(8) -0.0151(8)
C22 0.0472(11) 0.0491(11) 0.0554(12) -0.0285(9) 0.0060(9) -0.0192(9)
C23 0.0461(11) 0.0439(11) 0.0583(12) -0.0261(10) 0.0091(9) -0.0202(9)
C24 0.0533(12) 0.0478(11) 0.0551(12) -0.0089(9) 0.0095(10) -0.0114(9)
C25 0.0679(14) 0.0391(10) 0.0488(12) -0.0086(9) -0.0067(10) -0.0031(9)
N1 0.0426(9) 0.0494(10) 0.0602(11) -0.0116(8) -0.0138(9) -0.0090(7)
N2 0.0575(11) 0.0662(11) 0.0445(10) -0.0195(8) -0.0047(8) -0.0185(8)
N3 0.0585(11) 0.0648(11) 0.0417(9) -0.0090(8) -0.0043(8) -0.0223(9)
N4 0.0751(13) 0.0450(11) 0.0825(14) -0.0183(10) 0.0042(11) -0.0216(10)
N5 0.0762(13) 0.0799(14) 0.0648(13) -0.0406(11) -0.0030(10) -0.0259(10)
O1 0.0681(11) 0.1051(13) 0.0753(11) -0.0467(10) -0.0088(9) -0.0327(9)
O2 0.0557(9) 0.0907(12) 0.0738(11) -0.0062(9) -0.0068(8) -0.0341(9)
O3 0.0656(10) 0.0873(11) 0.0432(8) -0.0225(8) 0.0041(7) -0.0269(8)
O4 0.0732(10) 0.0676(9) 0.0383(7) -0.0043(6) -0.0109(7) -0.0423(8)

loop_
_atom_type_symbol
_atom_type_description
_atom_type_scat_dispersion_real
_atom_type_scat_dispersion_imag
_atom_type_scat_source
C C 0.0033 0.0016 'International Tables Vol C Tables 4.2.6.8 and 6.1.1.4'
H H 0.0000 0.0000 'International Tables Vol C Tables 4.2.6.8 and 6.1.1.4'
N N 0.0061 0.0033 'International Tables Vol C Tables 4.2.6.8 and 6.1.1.4'
O O 0.0106 0.0060 'International Tables Vol C Tables 4.2.6.8 and 6.1.1.4'

loop_
_geom_angle_atom_site_label_1
_geom_angle_atom_site_label_2
_geom_angle_atom_site_label_3
_geom_angle
_geom_angle_site_symmetry_1
_geom_angle_site_symmetry_3
C2 C1 C6 118.83(16) . .
C2 C1 N1 120.52(18) . .
C6 C1 N1 120.62(16) . .
C1 C2 C3 122.37(19) . .
C1 C2 H2A 118.8 . .
C3 C2 H2A 118.8 . .
C4 C3 C2 120.89(18) . .
C4 C3 H3A 119.6 . .
C2 C3 H3A 119.6 . .
C3 C4 O4 126.54(17) . .
C3 C4 C5 118.03(16) . .
O4 C4 C5 115.40(17) . .
N3 C5 C6 109.76(16) . .
N3 C5 C4 128.84(17) . .
C6 C5 C4 121.30(17) . .
N2 C6 C1 132.46(17) . .
N2 C6 C5 108.93(17) . .
C1 C6 C5 118.56(16) . .
C8 C7 C12 121.21(16) . .
C8 C7 O4 122.23(16) . .
C12 C7 O4 116.23(16) . .
C7 C8 C9 118.78(16) . .
C7 C8 H8A 120.6 . .
C9 C8 H8A 120.6 . .
C8 C9 C10 121.92(17) . .
C8 C9 H9A 119.0 . .
C10 C9 H9A 119.0 . .
C9 C10 C11 117.23(16) . .
C9 C10 C13 119.61(16) . .
C11 C10 C13 123.14(15) . .
C12 C11 C10 121.34(16) . .
C12 C11 H11A 119.3 . .
C10 C11 H11A 119.3 . .
C11 C12 C7 119.42(17) . .
C11 C12 H12A 120.3 . .
C7 C12 H12A 120.3 . .
C14 C13 C10 125.83(16) . .
C14 C13 H13A 117.1 . .
C10 C13 H13A 117.1 . .
C13 C14 C15 126.98(16) . .
C13 C14 H14A 116.5 . .
C15 C14 H14A 116.5 . .
C20 C15 C14 118.70(15) . .
C20 C15 C16 120.42(15) . .
C14 C15 C16 120.86(14) . .
C15 C16 C17 114.38(13) . .
C15 C16 H16A 108.7 . .
C17 C16 H16A 108.7 . .
C15 C16 H16B 108.7 . .
C17 C16 H16B 108.7 . .
H16A C16 H16B 107.6 . .
C24 C17 C25 109.53(15) . .
C24 C17 C16 110.23(15) . .
C25 C17 C16 109.37(14) . .
C24 C17 C18 109.53(15) . .
C25 C17 C18 109.22(15) . .
C16 C17 C18 108.94(14) . .
C19 C18 C17 112.88(14) . .
C19 C18 H18A 109.0 . .
C17 C18 H18A 109.0 . .
C19 C18 H18B 109.0 . .
C17 C18 H18B 109.0 . .
H18A C18 H18B 107.8 . .
C21 C19 C20 120.95(16) . .
C21 C19 C18 121.32(16) . .
C20 C19 C18 117.69(14) . .
C15 C20 C19 123.24(16) . .
C15 C20 H20A 118.4 . .
C19 C20 H20A 118.4 . .
C19 C21 C23 121.14(16) . .
C19 C21 C22 122.44(17) . .
C23 C21 C22 116.38(15) . .
N5 C22 C21 178.9(2) . .
N4 C23 C21 178.4(2) . .
C17 C24 H24A 109.5 . .
C17 C24 H24B 109.5 . .
H24A C24 H24B 109.5 . .
C17 C24 H24C 109.5 . .
H24A C24 H24C 109.5 . .
H24B C24 H24C 109.5 . .
C17 C25 H25A 109.5 . .
C17 C25 H25B 109.5 . .
H25A C25 H25B 109.5 . .
C17 C25 H25C 109.5 . .
H25A C25 H25C 109.5 . .
H25B C25 H25C 109.5 . .
O1 N1 O2 123.77(17) . .
O1 N1 C1 117.62(18) . .
O2 N1 C1 118.60(17) . .
C6 N2 O3 104.30(14) . .
C5 N3 O3 104.24(15) . .
N3 O3 N2 112.76(14) . .
C4 O4 C7 120.12(14) . .

loop_
_geom_bond_atom_site_label_1
_geom_bond_atom_site_label_2
_geom_bond_distance
_geom_bond_site_symmetry_2
C1 C2 1.357(3) .
C1 C6 1.422(3) .
C1 N1 1.459(2) .
C2 C3 1.423(3) .
C2 H2A 0.9300 .
C3 C4 1.356(3) .
C3 H3A 0.9300 .
C4 O4 1.361(2) .
C4 C5 1.427(2) .
C5 N3 1.314(2) .
C5 C6 1.425(2) .
C6 N2 1.314(2) .
C7 C8 1.375(3) .
C7 C12 1.377(2) .
C7 O4 1.401(2) .
C8 C9 1.380(2) .
C8 H8A 0.9300 .
C9 C10 1.396(2) .
C9 H9A 0.9300 .
C10 C11 1.398(2) .
C10 C13 1.460(2) .
C11 C12 1.377(2) .
C11 H11A 0.9300 .
C12 H12A 0.9300 .
C13 C14 1.337(2) .
C13 H13A 0.9300 .
C14 C15 1.445(2) .
C14 H14A 0.9300 .
C15 C20 1.360(2) .
C15 C16 1.505(2) .
C16 C17 1.529(2) .
C16 H16A 0.9700 .
C16 H16B 0.9700 .
C17 C24 1.528(3) .
C17 C25 1.532(2) .
C17 C18 1.539(2) .
C18 C19 1.497(2) .
C18 H18A 0.9700 .
C18 H18B 0.9700 .
C19 C21 1.370(2) .
C19 C20 1.428(2) .
C20 H20A 0.9300 .
C21 C23 1.430(3) .
C21 C22 1.437(3) .
C22 N5 1.139(2) .
C23 N4 1.143(2) .
C24 H24A 0.9600 .
C24 H24B 0.9600 .
C24 H24C 0.9600 .
C25 H25A 0.9600 .
C25 H25B 0.9600 .
C25 H25C 0.9600 .
N1 O1 1.219(2) .
N1 O2 1.221(2) .
N2 O3 1.386(2) .
N3 O3 1.370(2) .

loop_
_geom_torsion_atom_site_label_1
_geom_torsion_atom_site_label_2
_geom_torsion_atom_site_label_3
_geom_torsion_atom_site_label_4
_geom_torsion
_geom_torsion_site_symmetry_1
_geom_torsion_site_symmetry_2
_geom_torsion_site_symmetry_3
_geom_torsion_site_symmetry_4
C6 C1 C2 C3 0.2(3) . . . .
N1 C1 C2 C3 178.35(17) . . . .
C1 C2 C3 C4 -0.6(3) . . . .
C2 C3 C4 O4 179.27(18) . . . .
C2 C3 C4 C5 1.3(3) . . . .
C3 C4 C5 N3 -177.78(19) . . . .
O4 C4 C5 N3 4.1(3) . . . .
C3 C4 C5 C6 -1.7(3) . . . .
O4 C4 C5 C6 -179.85(15) . . . .
C2 C1 C6 N2 176.67(19) . . . .
N1 C1 C6 N2 -1.5(3) . . . .
C2 C1 C6 C5 -0.5(2) . . . .
N1 C1 C6 C5 -178.68(15) . . . .
N3 C5 C6 N2 0.2(2) . . . .
C4 C5 C6 N2 -176.53(16) . . . .
N3 C5 C6 C1 178.04(15) . . . .
C4 C5 C6 C1 1.3(3) . . . .
C12 C7 C8 C9 2.7(3) . . . .
O4 C7 C8 C9 175.94(17) . . . .
C7 C8 C9 C10 0.0(3) . . . .
C8 C9 C10 C11 -2.4(3) . . . .
C8 C9 C10 C13 176.10(17) . . . .
C9 C10 C11 C12 2.1(3) . . . .
C13 C10 C11 C12 -176.29(17) . . . .
C10 C11 C12 C7 0.4(3) . . . .
C8 C7 C12 C11 -3.0(3) . . . .
O4 C7 C12 C11 -176.57(17) . . . .
C9 C10 C13 C14 -174.20(17) . . . .
C11 C10 C13 C14 4.2(3) . . . .
C10 C13 C14 C15 176.54(16) . . . .
C13 C14 C15 C20 -174.34(17) . . . .
C13 C14 C15 C16 6.9(3) . . . .
C20 C15 C16 C17 21.1(2) . . . .
C14 C15 C16 C17 -160.08(15) . . . .
C15 C16 C17 C24 73.44(19) . . . .
C15 C16 C17 C25 -166.07(15) . . . .
C15 C16 C17 C18 -46.8(2) . . . .
C24 C17 C18 C19 -67.57(19) . . . .
C25 C17 C18 C19 172.48(15) . . . .
C16 C17 C18 C19 53.07(19) . . . .
C17 C18 C19 C21 148.61(16) . . . .
C17 C18 C19 C20 -33.9(2) . . . .
C14 C15 C20 C19 -177.90(15) . . . .
C16 C15 C20 C19 0.9(3) . . . .
C21 C19 C20 C15 -176.62(16) . . . .
C18 C19 C20 C15 5.8(3) . . . .
C20 C19 C21 C23 0.0(3) . . . .
C18 C19 C21 C23 177.44(16) . . . .
C20 C19 C21 C22 -177.61(16) . . . .
C18 C19 C21 C22 -0.2(3) . . . .
C2 C1 N1 O1 174.04(17) . . . .
C6 C1 N1 O1 -7.8(3) . . . .
C2 C1 N1 O2 -7.4(3) . . . .
C6 C1 N1 O2 170.75(16) . . . .
C1 C6 N2 O3 -177.81(18) . . . .
C5 C6 N2 O3 -0.43(19) . . . .
C6 C5 N3 O3 0.1(2) . . . .
C4 C5 N3 O3 176.52(17) . . . .
C5 N3 O3 N2 -0.3(2) . . . .
C6 N2 O3 N3 0.5(2) . . . .
C3 C4 O4 C7 35.4(3) . . . .
C5 C4 O4 C7 -146.64(17) . . . .
C8 C7 O4 C4 42.8(3) . . . .
C12 C7 O4 C4 -143.69(18) . . . .
